data_1565319
loop_
_publ_author_name
'Wei, Xiao'
'Li, Bao'
'Yang, Zhiqiang'
'Zhong, RongLin'
'Wang, Yufei'
'Chen, yanan'
'Ding, Zeyang'
'Men, Guangwen'
'Yang, Zairan'
'Zhang, Houyu'
'Yang, Bing'
'Xu, Weiqing'
'Jiang, Shimei'

_publ_section_title
;
 Programmable photoresponsive materials based on a single molecule via
 distinct topochemical reactions
;
_journal_name_full 'Chemical Science'
_journal_paper_doi 10.1039/D1SC04053G
_journal_year 2021
_chemical_formula_moiety 'C42 H22 F12 N2'
_chemical_formula_sum 'C42 H22 F12 N2'
_chemical_formula_weight 782.61
_space_group_crystal_system monoclinic
_space_group_IT_number 14
_space_group_name_Hall '-P 2ybc'
_space_group_name_H-M_alt 'P 1 21/c 1'
_atom_sites_solution_hydrogens geom
_audit_creation_method SHELXL-2014/7
_audit_update_record
;
2021-07-23 deposited with the CCDC.	2021-11-11 downloaded from the CCDC.
;
_cell_angle_alpha 90
_cell_angle_beta 109.832(3)
_cell_angle_gamma 90
_cell_formula_units_Z 4
_cell_length_a 16.3007(12)
_cell_length_b 18.4842(13)
_cell_length_c 12.5889(9)
_cell_measurement_reflns_used 9950
_cell_measurement_temperature 293(2)
_cell_measurement_theta_max 26.37
_cell_measurement_theta_min 2.83
_cell_volume 3568.1(4)
_computing_cell_refinement 'Bruker D8 Venture'
_computing_data_collection 'Bruker D8 Venture'
_computing_data_reduction 'Bruker D8 Venture'
_computing_molecular_graphics 'Bruker SHELXTL'
_computing_publication_material 'Bruker SHELXTL'
_computing_structure_refinement 'SHELXL-2014/7 (Sheldrick, 2015)'
_computing_structure_solution 'SHELXT-2014/7 (Sheldrick, 2015)'
_diffrn_ambient_temperature 293(2)
_diffrn_measured_fraction_theta_full 0.998
_diffrn_measured_fraction_theta_max 0.997
_diffrn_measurement_device_type 'D8 VENTURE PHOTON II'
_diffrn_measurement_method 'phi and omega scans'
_diffrn_radiation_type MoK\a
_diffrn_radiation_wavelength 0.71073
_diffrn_reflns_av_R_equivalents 0.0472
_diffrn_reflns_av_unetI/netI 0.0263
_diffrn_reflns_Laue_measured_fraction_full 0.998
_diffrn_reflns_Laue_measured_fraction_max 0.997
_diffrn_reflns_limit_h_max 20
_diffrn_reflns_limit_h_min -20
_diffrn_reflns_limit_k_max 23
_diffrn_reflns_limit_k_min -23
_diffrn_reflns_limit_l_max 15
_diffrn_reflns_limit_l_min -15
_diffrn_reflns_number 53329
_diffrn_reflns_point_group_measured_fraction_full 0.998
_diffrn_reflns_point_group_measured_fraction_max 0.997
_diffrn_reflns_theta_full 25.242
_diffrn_reflns_theta_max 26.376
_diffrn_reflns_theta_min 2.736
_diffrn_source 'fine-focus sealed tube'
_exptl_absorpt_coefficient_mu 0.129
_exptl_absorpt_correction_T_max 0.987
_exptl_absorpt_correction_T_min 0.983
_exptl_absorpt_correction_type multi-scan
_exptl_absorpt_process_details 'SADABS; Bruker, 2014'
_exptl_crystal_colour colorless
_exptl_crystal_density_diffrn 1.457
_exptl_crystal_description block
_exptl_crystal_F_000 1584
_exptl_crystal_size_max 0.130
_exptl_crystal_size_mid 0.120
_exptl_crystal_size_min 0.100
_refine_diff_density_max 0.155
_refine_diff_density_min -0.151
_refine_diff_density_rms 0.032
_refine_ls_extinction_coef 0.0095(7)
_refine_ls_extinction_expression Fc^*^=kFc[1+0.001xFc^2^\l^3^/sin(2\q)]^-1/4^
_refine_ls_extinction_method 'SHELXL-2014/7 (Sheldrick 2014'
_refine_ls_goodness_of_fit_ref 1.014
_refine_ls_hydrogen_treatment constr
_refine_ls_matrix_type full
_refine_ls_number_parameters 641
_refine_ls_number_reflns 7269
_refine_ls_number_restraints 651
_refine_ls_restrained_S_all 1.017
_refine_ls_R_factor_all 0.0780
_refine_ls_R_factor_gt 0.0438
_refine_ls_shift/su_max 0.001
_refine_ls_shift/su_mean 0.000
_refine_ls_structure_factor_coef Fsqd
_refine_ls_weighting_details 'w=1/[\s^2^(Fo^2^)+(0.0502P)^2^+1.0151P] where P=(Fo^2^+2Fc^2^)/3'
_refine_ls_weighting_scheme calc
_refine_ls_wR_factor_gt 0.1016
_refine_ls_wR_factor_ref 0.1265
_reflns_Friedel_coverage 0.000
_reflns_number_gt 4778
_reflns_number_total 7269
_reflns_threshold_expression 'I > 2\s(I)'
_cod_data_source_file d1sc04053g4.cif
_cod_data_source_block 1
_cod_original_sg_symbol_H-M 'P 21/c'
_cod_database_code 1565319
_shelx_shelxl_version_number 2014/7
_shelx_space_group_comment
;
The symmetry employed for this shelxl refinement is uniquely defined
by the following loop, which should always be used as a source of
symmetry information in preference to the above space-group names.
They are only intended as comments.
;
_shelx_estimated_absorpt_t_min 0.983
_shelx_estimated_absorpt_t_max 0.987

loop_
_space_group_symop_operation_xyz
'x, y, z'
'-x, y+1/2, -z+1/2'
'-x, -y, -z'
'x, -y-1/2, z-1/2'

loop_
_atom_site_label
_atom_site_type_symbol
_atom_site_fract_x
_atom_site_fract_y
_atom_site_fract_z
_atom_site_U_iso_or_equiv
_atom_site_adp_type
_atom_site_occupancy
_atom_site_site_symmetry_order
_atom_site_calc_flag
_atom_site_refinement_flags_posn
_atom_site_refinement_flags_adp
_atom_site_refinement_flags_occupancy
_atom_site_disorder_assembly
_atom_site_disorder_group
C1 C 0.00100(11) 0.27794(9) 0.53996(15) 0.0477(4) Uani 1 1 d . U . . .
H1 H 0.0125 0.3241 0.5191 0.057 Uiso 1 1 calc R U . . .
C2 C -0.06746(11) 0.23701(10) 0.46429(15) 0.0492(4) Uani 1 1 d . U . . .
C3 C -0.12293(13) 0.26653(12) 0.36157(16) 0.0617(5) Uani 1 1 d . U . . .
H3 H -0.1117 0.3124 0.3392 0.074 Uiso 1 1 calc R U . . .
C4 C -0.19273(14) 0.22809(14) 0.29515(19) 0.0747(6) Uani 1 1 d . U . . .
H4 H -0.2300 0.2484 0.2287 0.090 Uiso 1 1 calc R U . . .
C5 C -0.20871(14) 0.15845(15) 0.3262(2) 0.0790(7) Uani 1 1 d . U . . .
H5 H -0.2570 0.1329 0.2806 0.095 Uiso 1 1 calc R U . . .
C6 C -0.15470(16) 0.12779(14) 0.4219(2) 0.0806(7) Uani 1 1 d . U . . .
H6 H -0.1648 0.0805 0.4395 0.097 Uiso 1 1 calc R U . . .
C7 C -0.08318(13) 0.16643(11) 0.49567(17) 0.0605(5) Uani 1 1 d . U . . .
C8 C -0.02966(16) 0.13945(12) 0.60101(19) 0.0775(7) Uani 1 1 d . U . . .
H8 H -0.0384 0.0926 0.6218 0.093 Uiso 1 1 calc R U . . .
C9 C 0.03467(14) 0.18059(11) 0.67302(18) 0.0649(5) Uani 1 1 d . U . . .
H9 H 0.0683 0.1618 0.7427 0.078 Uiso 1 1 calc R U . . .
C10 C 0.05081(10) 0.25122(9) 0.64326(14) 0.0458(4) Uani 1 1 d . U . . .
C11 C 0.11627(10) 0.29669(9) 0.73029(14) 0.0435(4) Uani 1 1 d . U . . .
H11 H 0.1440 0.2687 0.7993 0.052 Uiso 1 1 calc R U . . .
C12 C 0.18706(10) 0.33913(9) 0.69477(13) 0.0424(4) Uani 1 1 d . U . . .
C13 C 0.13654(10) 0.41270(9) 0.69902(13) 0.0413(4) Uani 1 1 d . U . . .
H13 H 0.0996 0.4268 0.6227 0.050 Uiso 1 1 calc R U . . .
C14 C 0.08179(10) 0.37183(9) 0.75936(13) 0.0423(4) Uani 1 1 d . U . . .
C15 C 0.19097(10) 0.47513(9) 0.75781(15) 0.0469(4) Uani 1 1 d . U . . .
C16 C 0.22274(13) 0.52491(11) 0.69897(19) 0.0644(5) Uani 1 1 d . U . . .
H16 H 0.2060 0.5218 0.6208 0.077 Uiso 1 1 calc R U . . .
C17 C 0.27905(15) 0.57907(13) 0.7558(3) 0.0831(7) Uani 1 1 d . U . . .
H17 H 0.2999 0.6125 0.7158 0.100 Uiso 1 1 calc R U . . .
C18 C 0.30412(15) 0.58352(14) 0.8707(3) 0.0859(8) Uani 1 1 d . U . . .
H18 H 0.3427 0.6196 0.9088 0.103 Uiso 1 1 calc R U . . .
C19 C 0.27271(13) 0.53508(13) 0.9305(2) 0.0737(6) Uani 1 1 d . U . . .
H19 H 0.2905 0.5385 1.0088 0.088 Uiso 1 1 calc R U . . .
C20 C 0.21436(11) 0.48088(10) 0.87476(16) 0.0529(5) Uani 1 1 d . U . . .
C21 C 0.17562(12) 0.43183(11) 0.93546(15) 0.0576(5) Uani 1 1 d . U . . .
H21 H 0.1951 0.4344 1.0139 0.069 Uiso 1 1 calc R U . . .
C22 C 0.11412(11) 0.38370(10) 0.88509(14) 0.0502(4) Uani 1 1 d . U . . .
H22 H 0.0902 0.3563 0.9292 0.060 Uiso 1 1 calc R U . . .
C23 C -0.01602(10) 0.38030(10) 0.71579(14) 0.0461(4) Uani 1 1 d . U . . .
H23 H -0.0475 0.3411 0.7281 0.055 Uiso 1 1 calc R U . . .
C24 C -0.06335(10) 0.43642(9) 0.66200(14) 0.0456(4) Uani 1 1 d . U . . .
C25 C -0.16099(10) 0.43792(10) 0.62336(15) 0.0482(4) Uani 1 1 d . U . . .
C26 C -0.20350(12) 0.49877(11) 0.64331(17) 0.0570(5) Uani 1 1 d . U . . .
H26 H -0.1713 0.5392 0.6774 0.068 Uiso 1 1 calc R U . . .
C27 C -0.29355(12) 0.49962(12) 0.61282(18) 0.0624(5) Uani 1 1 d D U . . .
C28 C -0.34205(12) 0.44079(12) 0.55937(17) 0.0647(6) Uani 1 1 d . U . . .
H28 H -0.4025 0.4416 0.5384 0.078 Uiso 1 1 calc R U . . .
C29 C -0.30041(11) 0.38067(12) 0.53710(16) 0.0581(5) Uani 1 1 d D U . . .
C30 C -0.20968(11) 0.37907(11) 0.56878(15) 0.0524(4) Uani 1 1 d . U . . .
H30 H -0.1820 0.3385 0.5532 0.063 Uiso 1 1 calc R U . . .
C31 C -0.02519(11) 0.50202(11) 0.63852(16) 0.0511(4) Uani 1 1 d . U . . .
C32 C -0.3401(7) 0.5609(6) 0.6456(10) 0.089(5) Uani 0.5 1 d D U P A 1
C33 C -0.3507(6) 0.3138(6) 0.4829(8) 0.072(5) Uani 0.5 1 d D U P B 1
C34 C 0.28120(10) 0.33922(9) 0.77602(14) 0.0451(4) Uani 1 1 d . U . . .
C35 C 0.34297(11) 0.37606(11) 0.74264(16) 0.0564(5) Uani 1 1 d . U . . .
H35 H 0.3276 0.3939 0.6694 0.068 Uiso 1 1 calc R U . . .
C36 C 0.42651(12) 0.38633(13) 0.81669(18) 0.0676(6) Uani 1 1 d D U . . .
C37 C 0.45041(12) 0.36019(13) 0.92567(18) 0.0718(6) Uani 1 1 d . U . . .
H37 H 0.5064 0.3681 0.9762 0.086 Uiso 1 1 calc R U . . .
C38 C 0.39050(12) 0.32221(11) 0.95882(16) 0.0574(5) Uani 1 1 d D U . . .
C39 C 0.30599(11) 0.31137(10) 0.88424(15) 0.0491(4) Uani 1 1 d . U . . .
H39 H 0.2662 0.2853 0.9073 0.059 Uiso 1 1 calc R U . . .
C40 C 0.18641(11) 0.32307(10) 0.58031(16) 0.0507(4) Uani 1 1 d . U . . .
C41 C 0.4911(6) 0.4272(7) 0.7770(10) 0.111(6) Uani 0.5 1 d D U P C 1
C42 C 0.41484(15) 0.29441(17) 1.0765(2) 0.0781(7) Uani 1 1 d . U . . .
F1 F -0.3130(7) 0.6215(4) 0.6174(15) 0.190(6) Uani 0.5 1 d D U P A 1
F2 F -0.3267(6) 0.5591(5) 0.7534(5) 0.145(4) Uani 0.5 1 d D U P A 1
F3 F -0.4222(2) 0.5604(4) 0.5963(7) 0.1150(18) Uani 0.5 1 d D U P A 1
F4 F -0.4055(6) 0.2954(6) 0.5324(9) 0.165(5) Uani 0.5 1 d D U P B 1
F5 F -0.3971(7) 0.3210(5) 0.3793(6) 0.165(4) Uani 0.5 1 d D U P B 1
F6 F -0.3053(5) 0.2547(3) 0.4892(7) 0.119(2) Uani 0.5 1 d D U P B 1
F7 F 0.5379(7) 0.4705(7) 0.8547(7) 0.164(6) Uani 0.5 1 d D U P C 1
F8 F 0.5469(6) 0.3828(6) 0.7583(10) 0.200(5) Uani 0.5 1 d D U P C 1
F9 F 0.4545(6) 0.4733(5) 0.6938(8) 0.155(4) Uani 0.5 1 d D U P C 1
F10 F 0.3511(5) 0.2961(5) 1.1188(7) 0.103(2) Uani 0.5 1 d D U P D 1
F11 F 0.4346(7) 0.2254(5) 1.0866(9) 0.148(4) Uani 0.5 1 d D U P D 1
F12 F 0.4762(5) 0.3325(6) 1.1520(7) 0.148(4) Uani 0.5 1 d D U P D 1
N1 N -0.00055(12) 0.55620(10) 0.61700(18) 0.0740(5) Uani 1 1 d . U . . .
N2 N 0.18405(11) 0.31278(11) 0.48977(15) 0.0720(5) Uani 1 1 d . U . . .
C32A C -0.3349(6) 0.5667(5) 0.6402(9) 0.089(5) Uani 0.5 1 d D U P A 2
F1A F -0.2839(5) 0.6154(5) 0.6966(9) 0.135(3) Uani 0.5 1 d D U P A 2
F2A F -0.3819(12) 0.5514(4) 0.7014(17) 0.232(6) Uani 0.5 1 d D U P A 2
F3A F -0.3839(11) 0.6005(7) 0.5540(7) 0.243(5) Uani 0.5 1 d D U P A 2
C33A C -0.3569(7) 0.3187(6) 0.4805(9) 0.079(6) Uani 0.5 1 d D U P B 2
F4A F -0.3745(5) 0.2772(5) 0.5538(6) 0.127(4) Uani 0.5 1 d D U P B 2
F5A F -0.4291(4) 0.3380(5) 0.4085(7) 0.137(3) Uani 0.5 1 d D U P B 2
F6A F -0.3171(4) 0.2788(4) 0.4267(7) 0.123(3) Uani 0.5 1 d D U P B 2
C41A C 0.4916(6) 0.4308(6) 0.7858(9) 0.095(5) Uani 0.5 1 d D U P C 2
F7A F 0.5079(7) 0.4929(5) 0.8338(10) 0.163(5) Uani 0.5 1 d D U P C 2
F8A F 0.5684(4) 0.3995(5) 0.8126(8) 0.129(2) Uani 0.5 1 d D U P C 2
F9A F 0.4701(6) 0.4328(5) 0.6724(6) 0.135(3) Uani 0.5 1 d D U P C 2
F10A F 0.3671(6) 0.3212(7) 1.1284(8) 0.171(5) Uani 0.5 1 d D U P D 2
F11A F 0.4089(7) 0.2250(5) 1.0784(8) 0.139(4) Uani 0.5 1 d D U P D 2
F12A F 0.4971(4) 0.3046(5) 1.1336(7) 0.110(3) Uani 0.5 1 d D U P D 2

loop_
_atom_site_aniso_label
_atom_site_aniso_U_11
_atom_site_aniso_U_22
_atom_site_aniso_U_33
_atom_site_aniso_U_23
_atom_site_aniso_U_13
_atom_site_aniso_U_12
C1 0.0436(9) 0.0445(10) 0.0515(10) 0.0001(8) 0.0115(8) -0.0041(7)
C2 0.0419(9) 0.0566(11) 0.0488(10) -0.0087(8) 0.0151(8) -0.0045(8)
C3 0.0580(11) 0.0658(13) 0.0518(11) -0.0099(9) 0.0063(9) 0.0008(9)
C4 0.0584(12) 0.0957(18) 0.0574(13) -0.0226(12) 0.0033(10) 0.0000(12)
C5 0.0629(13) 0.110(2) 0.0637(15) -0.0342(14) 0.0212(11) -0.0326(13)
C6 0.0895(16) 0.0891(17) 0.0663(15) -0.0197(12) 0.0306(13) -0.0445(14)
C7 0.0638(12) 0.0624(12) 0.0575(12) -0.0100(9) 0.0233(10) -0.0224(10)
C8 0.0988(17) 0.0581(13) 0.0680(14) 0.0039(11) 0.0185(12) -0.0312(12)
C9 0.0751(13) 0.0531(11) 0.0578(12) 0.0086(9) 0.0115(10) -0.0107(10)
C10 0.0401(8) 0.0463(10) 0.0489(10) 0.0013(8) 0.0125(7) -0.0035(7)
C11 0.0363(8) 0.0475(10) 0.0428(9) 0.0052(7) 0.0082(7) -0.0005(7)
C12 0.0377(8) 0.0485(9) 0.0385(9) -0.0009(7) 0.0098(7) -0.0004(7)
C13 0.0367(8) 0.0459(9) 0.0387(9) 0.0024(7) 0.0093(7) 0.0004(7)
C14 0.0353(8) 0.0491(10) 0.0412(9) 0.0035(7) 0.0113(7) 0.0003(7)
C15 0.0372(8) 0.0469(10) 0.0534(11) -0.0026(8) 0.0109(7) -0.0015(7)
C16 0.0581(11) 0.0591(12) 0.0720(13) 0.0045(10) 0.0170(10) -0.0093(9)
C17 0.0664(14) 0.0653(14) 0.112(2) 0.0009(14) 0.0226(14) -0.0205(11)
C18 0.0587(13) 0.0722(16) 0.118(2) -0.0259(15) 0.0188(14) -0.0227(12)
C19 0.0531(12) 0.0845(16) 0.0749(14) -0.0298(12) 0.0103(10) -0.0061(11)
C20 0.0395(9) 0.0592(11) 0.0564(11) -0.0128(9) 0.0116(8) 0.0001(8)
C21 0.0510(10) 0.0775(13) 0.0414(10) -0.0098(9) 0.0120(8) 0.0049(10)
C22 0.0470(9) 0.0633(11) 0.0419(9) 0.0049(8) 0.0170(8) 0.0060(8)
C23 0.0375(8) 0.0530(10) 0.0476(10) 0.0038(8) 0.0139(7) -0.0007(7)
C24 0.0391(9) 0.0508(10) 0.0463(10) 0.0003(8) 0.0137(7) 0.0003(7)
C25 0.0383(9) 0.0582(11) 0.0468(10) 0.0072(8) 0.0127(7) 0.0037(8)
C26 0.0495(10) 0.0570(11) 0.0665(12) 0.0076(9) 0.0222(9) 0.0059(9)
C27 0.0484(11) 0.0700(13) 0.0724(13) 0.0177(11) 0.0251(10) 0.0145(10)
C28 0.0395(10) 0.0878(15) 0.0654(13) 0.0194(11) 0.0159(9) 0.0086(10)
C29 0.0412(9) 0.0777(14) 0.0513(11) 0.0075(10) 0.0102(8) -0.0036(9)
C30 0.0420(9) 0.0623(12) 0.0508(10) 0.0036(9) 0.0130(8) 0.0012(8)
C31 0.0417(9) 0.0513(11) 0.0581(11) 0.0009(9) 0.0144(8) 0.0048(8)
C32 0.086(9) 0.077(7) 0.114(9) 0.023(6) 0.046(7) 0.002(5)
C33 0.044(6) 0.096(8) 0.062(8) 0.000(6) 0.001(5) -0.027(5)
C34 0.0360(8) 0.0517(10) 0.0457(10) -0.0044(8) 0.0116(7) 0.0024(7)
C35 0.0431(9) 0.0730(13) 0.0515(11) 0.0022(9) 0.0140(8) -0.0052(9)
C36 0.0405(10) 0.0951(16) 0.0632(13) 0.0002(11) 0.0124(9) -0.0134(10)
C37 0.0378(10) 0.1008(17) 0.0651(13) -0.0013(12) 0.0023(9) -0.0088(10)
C38 0.0441(10) 0.0717(13) 0.0490(11) 0.0013(9) 0.0061(8) 0.0035(9)
C39 0.0383(9) 0.0558(11) 0.0499(10) -0.0008(8) 0.0106(8) 0.0012(8)
C40 0.0387(9) 0.0615(11) 0.0491(11) -0.0073(9) 0.0114(8) -0.0030(8)
C41 0.042(6) 0.197(13) 0.094(10) -0.012(8) 0.022(6) -0.057(6)
C42 0.0536(13) 0.109(2) 0.0590(14) 0.0089(14) 0.0021(11) -0.0026(14)
F1 0.163(8) 0.064(3) 0.426(18) 0.076(7) 0.207(10) 0.038(4)
F2 0.162(6) 0.165(7) 0.108(3) -0.026(3) 0.046(4) 0.071(6)
F3 0.0454(17) 0.138(4) 0.165(5) 0.015(3) 0.041(2) 0.043(2)
F4 0.147(7) 0.189(8) 0.217(11) -0.075(7) 0.136(8) -0.097(6)
F5 0.186(9) 0.159(7) 0.077(3) 0.019(4) -0.048(5) -0.082(6)
F6 0.094(3) 0.097(4) 0.144(5) -0.029(3) 0.014(4) -0.027(3)
F7 0.132(7) 0.230(12) 0.104(4) 0.012(6) 0.004(4) -0.124(8)
F8 0.111(6) 0.289(9) 0.247(12) -0.051(8) 0.120(8) -0.064(6)
F9 0.084(3) 0.222(9) 0.133(7) 0.087(6) 0.001(4) -0.059(5)
F10 0.075(3) 0.170(5) 0.054(3) 0.025(3) 0.0113(19) -0.006(3)
F11 0.191(8) 0.134(7) 0.136(7) 0.067(5) 0.077(6) 0.092(6)
F12 0.142(8) 0.203(8) 0.060(3) 0.003(4) -0.019(4) -0.092(6)
N1 0.0633(11) 0.0567(11) 0.0997(15) 0.0096(10) 0.0245(10) 0.0018(9)
N2 0.0597(10) 0.1031(14) 0.0540(11) -0.0195(10) 0.0203(8) -0.0080(10)
C32A 0.052(6) 0.081(9) 0.148(11) 0.012(7) 0.052(6) 0.031(5)
F1A 0.108(4) 0.091(5) 0.224(7) -0.044(5) 0.082(4) 0.017(3)
F2A 0.301(12) 0.099(4) 0.455(17) -0.014(10) 0.335(13) -0.011(8)
F3A 0.268(11) 0.212(10) 0.202(6) 0.025(6) 0.020(8) 0.182(9)
C33A 0.059(7) 0.098(9) 0.080(11) 0.000(6) 0.025(6) 0.003(5)
F4A 0.139(6) 0.124(4) 0.091(3) 0.027(3) 0.004(4) -0.069(4)
F5A 0.067(2) 0.148(4) 0.137(7) -0.039(4) -0.044(3) 0.015(3)
F6A 0.098(4) 0.117(5) 0.178(7) -0.075(4) 0.078(5) -0.037(3)
C41A 0.074(9) 0.125(9) 0.077(8) 0.024(6) 0.013(6) -0.016(6)
F7A 0.155(9) 0.113(4) 0.255(14) -0.027(6) 0.114(9) -0.063(5)
F8A 0.045(2) 0.179(6) 0.164(6) 0.007(5) 0.039(3) -0.021(3)
F9A 0.097(5) 0.231(9) 0.079(3) 0.014(4) 0.032(3) -0.083(6)
F10A 0.172(9) 0.282(12) 0.072(3) 0.007(5) 0.058(5) 0.103(7)
F11A 0.165(6) 0.129(7) 0.086(4) 0.042(4) -0.006(4) -0.046(5)
F12A 0.0565(19) 0.181(7) 0.064(4) 0.026(4) -0.0173(19) -0.001(3)

loop_
_atom_type_symbol
_atom_type_description
_atom_type_scat_dispersion_real
_atom_type_scat_dispersion_imag
_atom_type_scat_source
C C 0.0033 0.0016 'International Tables Vol C Tables 4.2.6.8 and 6.1.1.4'
H H 0.0000 0.0000 'International Tables Vol C Tables 4.2.6.8 and 6.1.1.4'
F F 0.0171 0.0103 'International Tables Vol C Tables 4.2.6.8 and 6.1.1.4'
N N 0.0061 0.0033 'International Tables Vol C Tables 4.2.6.8 and 6.1.1.4'

loop_
_geom_angle_atom_site_label_1
_geom_angle_atom_site_label_2
_geom_angle_atom_site_label_3
_geom_angle
_geom_angle_site_symmetry_1
_geom_angle_site_symmetry_3
_geom_angle_publ_flag
C10 C1 C2 121.60(16) . . ?
C10 C1 H1 119.2 . . ?
C2 C1 H1 119.2 . . ?
C7 C2 C3 119.53(17) . . ?
C7 C2 C1 118.82(17) . . ?
C3 C2 C1 121.56(17) . . ?
C4 C3 C2 120.2(2) . . ?
C4 C3 H3 119.9 . . ?
C2 C3 H3 119.9 . . ?
C3 C4 C5 120.4(2) . . ?
C3 C4 H4 119.8 . . ?
C5 C4 H4 119.8 . . ?
C6 C5 C4 120.6(2) . . ?
C6 C5 H5 119.7 . . ?
C4 C5 H5 119.7 . . ?
C5 C6 C7 121.1(2) . . ?
C5 C6 H6 119.5 . . ?
C7 C6 H6 119.5 . . ?
C8 C7 C2 118.54(17) . . ?
C8 C7 C6 123.3(2) . . ?
C2 C7 C6 118.1(2) . . ?
C9 C8 C7 121.34(19) . . ?
C9 C8 H8 119.3 . . ?
C7 C8 H8 119.3 . . ?
C8 C9 C10 120.80(19) . . ?
C8 C9 H9 119.6 . . ?
C10 C9 H9 119.6 . . ?
C1 C10 C9 118.87(16) . . ?
C1 C10 C11 122.45(15) . . ?
C9 C10 C11 118.42(16) . . ?
C10 C11 C12 118.56(14) . . ?
C10 C11 C14 116.03(13) . . ?
C12 C11 C14 88.88(12) . . ?
C10 C11 H11 110.6 . . ?
C12 C11 H11 110.6 . . ?
C14 C11 H11 110.6 . . ?
C40 C12 C34 109.17(13) . . ?
C40 C12 C11 114.50(14) . . ?
C34 C12 C11 118.36(13) . . ?
C40 C12 C13 111.86(14) . . ?
C34 C12 C13 112.83(13) . . ?
C11 C12 C13 88.79(11) . . ?
C15 C13 C14 118.60(14) . . ?
C15 C13 C12 116.63(13) . . ?
C14 C13 C12 89.46(12) . . ?
C15 C13 H13 110.2 . . ?
C14 C13 H13 110.2 . . ?
C12 C13 H13 110.2 . . ?
C22 C14 C23 108.49(13) . . ?
C22 C14 C13 112.94(14) . . ?
C23 C14 C13 118.98(13) . . ?
C22 C14 C11 110.18(13) . . ?
C23 C14 C11 114.86(13) . . ?
C13 C14 C11 90.33(12) . . ?
C16 C15 C20 119.70(17) . . ?
C16 C15 C13 121.05(17) . . ?
C20 C15 C13 119.14(16) . . ?
C17 C16 C15 120.4(2) . . ?
C17 C16 H16 119.8 . . ?
C15 C16 H16 119.8 . . ?
C18 C17 C16 120.0(2) . . ?
C18 C17 H17 120.0 . . ?
C16 C17 H17 120.0 . . ?
C17 C18 C19 120.5(2) . . ?
C17 C18 H18 119.7 . . ?
C19 C18 H18 119.7 . . ?
C18 C19 C20 120.5(2) . . ?
C18 C19 H19 119.7 . . ?
C20 C19 H19 119.7 . . ?
C15 C20 C19 118.79(19) . . ?
C15 C20 C21 119.56(16) . . ?
C19 C20 C21 121.62(19) . . ?
C22 C21 C20 123.77(17) . . ?
C22 C21 H21 118.1 . . ?
C20 C21 H21 118.1 . . ?
C21 C22 C14 122.52(17) . . ?
C21 C22 H22 118.7 . . ?
C14 C22 H22 118.7 . . ?
C24 C23 C14 128.61(16) . . ?
C24 C23 H23 115.7 . . ?
C14 C23 H23 115.7 . . ?
C23 C24 C31 123.00(15) . . ?
C23 C24 C25 123.20(16) . . ?
C31 C24 C25 113.78(15) . . ?
C30 C25 C26 119.30(16) . . ?
C30 C25 C24 120.91(16) . . ?
C26 C25 C24 119.79(16) . . ?
C27 C26 C25 120.40(19) . . ?
C27 C26 H26 119.8 . . ?
C25 C26 H26 119.8 . . ?
C28 C27 C26 120.31(19) . . ?
C28 C27 C32 118.1(5) . . ?
C26 C27 C32 121.4(5) . . ?
C28 C27 C32A 122.3(5) . . ?
C26 C27 C32A 117.4(5) . . ?
C27 C28 C29 119.63(17) . . ?
C27 C28 H28 120.2 . . ?
C29 C28 H28 120.2 . . ?
C28 C29 C30 120.38(19) . . ?
C28 C29 C33A 116.7(5) . . ?
C30 C29 C33A 122.9(5) . . ?
C28 C29 C33 121.4(5) . . ?
C30 C29 C33 118.1(5) . . ?
C25 C30 C29 119.93(18) . . ?
C25 C30 H30 120.0 . . ?
C29 C30 H30 120.0 . . ?
N1 C31 C24 175.24(19) . . ?
F3 C32 F1 105.8(9) . . ?
F3 C32 F2 106.5(9) . . ?
F1 C32 F2 110.9(10) . . ?
F3 C32 C27 114.1(8) . . ?
F1 C32 C27 109.1(8) . . ?
F2 C32 C27 110.3(8) . . ?
F5 C33 F4 104.7(9) . . ?
F5 C33 F6 106.1(8) . . ?
F4 C33 F6 102.7(9) . . ?
F5 C33 C29 114.8(8) . . ?
F4 C33 C29 110.7(8) . . ?
F6 C33 C29 116.5(7) . . ?
C39 C34 C35 118.67(16) . . ?
C39 C34 C12 123.41(15) . . ?
C35 C34 C12 117.57(15) . . ?
C36 C35 C34 120.85(18) . . ?
C36 C35 H35 119.6 . . ?
C34 C35 H35 119.6 . . ?
C35 C36 C37 120.35(19) . . ?
C35 C36 C41A 121.7(4) . . ?
C37 C36 C41A 117.8(4) . . ?
C35 C36 C41 119.0(5) . . ?
C37 C36 C41 120.7(5) . . ?
C38 C37 C36 119.31(17) . . ?
C38 C37 H37 120.3 . . ?
C36 C37 H37 120.3 . . ?
C37 C38 C39 120.64(18) . . ?
C37 C38 C42 120.03(18) . . ?
C39 C38 C42 119.30(19) . . ?
C34 C39 C38 120.14(17) . . ?
C34 C39 H39 119.9 . . ?
C38 C39 H39 119.9 . . ?
N2 C40 C12 177.5(2) . . ?
F7 C41 F8 104.9(9) . . ?
F7 C41 F9 101.1(10) . . ?
F8 C41 F9 114.6(11) . . ?
F7 C41 C36 111.0(9) . . ?
F8 C41 C36 110.6(9) . . ?
F9 C41 C36 113.9(8) . . ?
F10A C42 F11A 108.4(7) . . ?
F10A C42 F12A 110.8(6) . . ?
F11A C42 F12A 101.7(6) . . ?
F11 C42 F10 100.7(6) . . ?
F11 C42 F12 110.3(6) . . ?
F10 C42 F12 101.8(6) . . ?
F10A C42 C38 111.9(5) . . ?
F11A C42 C38 111.4(5) . . ?
F12A C42 C38 112.1(5) . . ?
F11 C42 C38 113.9(5) . . ?
F10 C42 C38 114.4(4) . . ?
F12 C42 C38 114.3(5) . . ?
F1A C32A F3A 103.4(10) . . ?
F1A C32A F2A 103.3(10) . . ?
F3A C32A F2A 106.8(9) . . ?
F1A C32A C27 117.0(7) . . ?
F3A C32A C27 114.2(8) . . ?
F2A C32A C27 111.1(8) . . ?
F5A C33A F4A 107.3(9) . . ?
F5A C33A F6A 106.9(9) . . ?
F4A C33A F6A 107.5(10) . . ?
F5A C33A C29 113.5(9) . . ?
F4A C33A C29 111.2(8) . . ?
F6A C33A C29 110.1(8) . . ?
F7A C41A F8A 104.2(9) . . ?
F7A C41A F9A 114.3(9) . . ?
F8A C41A F9A 99.6(9) . . ?
F7A C41A C36 114.9(10) . . ?
F8A C41A C36 112.9(7) . . ?
F9A C41A C36 109.8(8) . . ?

loop_
_geom_bond_atom_site_label_1
_geom_bond_atom_site_label_2
_geom_bond_distance
_geom_bond_site_symmetry_2
_geom_bond_publ_flag
C1 C10 1.370(2) . ?
C1 C2 1.416(2) . ?
C1 H1 0.9300 . ?
C2 C7 1.411(3) . ?
C2 C3 1.412(3) . ?
C3 C4 1.361(3) . ?
C3 H3 0.9300 . ?
C4 C5 1.395(3) . ?
C4 H4 0.9300 . ?
C5 C6 1.352(3) . ?
C5 H5 0.9300 . ?
C6 C7 1.413(3) . ?
C6 H6 0.9300 . ?
C7 C8 1.408(3) . ?
C8 C9 1.362(3) . ?
C8 H8 0.9300 . ?
C9 C10 1.407(3) . ?
C9 H9 0.9300 . ?
C10 C11 1.501(2) . ?
C11 C12 1.580(2) . ?
C11 C14 1.587(2) . ?
C11 H11 0.9800 . ?
C12 C40 1.468(2) . ?
C12 C34 1.528(2) . ?
C12 C13 1.600(2) . ?
C13 C15 1.490(2) . ?
C13 C14 1.550(2) . ?
C13 H13 0.9800 . ?
C14 C22 1.505(2) . ?
C14 C23 1.508(2) . ?
C15 C16 1.387(3) . ?
C15 C20 1.394(3) . ?
C16 C17 1.382(3) . ?
C16 H16 0.9300 . ?
C17 C18 1.365(4) . ?
C17 H17 0.9300 . ?
C18 C19 1.376(4) . ?
C18 H18 0.9300 . ?
C19 C20 1.396(3) . ?
C19 H19 0.9300 . ?
C20 C21 1.460(3) . ?
C21 C22 1.329(3) . ?
C21 H21 0.9300 . ?
C22 H22 0.9300 . ?
C23 C24 1.332(2) . ?
C23 H23 0.9300 . ?
C24 C31 1.439(3) . ?
C24 C25 1.498(2) . ?
C25 C30 1.384(3) . ?
C25 C26 1.388(3) . ?
C26 C27 1.386(3) . ?
C26 H26 0.9300 . ?
C27 C28 1.378(3) . ?
C27 C32 1.497(10) . ?
C27 C32A 1.506(8) . ?
C28 C29 1.380(3) . ?
C28 H28 0.9300 . ?
C29 C30 1.395(2) . ?
C29 C33A 1.491(10) . ?
C29 C33 1.512(8) . ?
C30 H30 0.9300 . ?
C31 N1 1.145(2) . ?
C32 F3 1.270(11) . ?
C32 F1 1.297(11) . ?
C32 F2 1.300(11) . ?
C33 F5 1.273(10) . ?
C33 F4 1.297(10) . ?
C33 F6 1.307(11) . ?
C34 C39 1.382(2) . ?
C34 C35 1.393(2) . ?
C35 C36 1.378(2) . ?
C35 H35 0.9300 . ?
C36 C37 1.380(3) . ?
C36 C41A 1.494(9) . ?
C36 C41 1.511(8) . ?
C37 C38 1.377(3) . ?
C37 H37 0.9300 . ?
C38 C39 1.393(2) . ?
C38 C42 1.490(3) . ?
C39 H39 0.9300 . ?
C40 N2 1.143(2) . ?
C41 F7 1.293(11) . ?
C41 F8 1.305(12) . ?
C41 F9 1.325(12) . ?
C42 F10A 1.273(9) . ?
C42 F11A 1.287(9) . ?
C42 F12A 1.302(7) . ?
C42 F11 1.312(9) . ?
C42 F10 1.318(8) . ?
C42 F12 1.325(8) . ?
C32A F1A 1.267(11) . ?
C32A F3A 1.272(11) . ?
C32A F2A 1.290(11) . ?
C33A F5A 1.269(11) . ?
C33A F4A 1.304(11) . ?
C33A F6A 1.313(11) . ?
C41A F7A 1.282(11) . ?
C41A F8A 1.315(10) . ?
C41A F9A 1.349(11) . ?
